data_4303199
loop_
_publ_author_name
'Yang Zhou'
'Yuexing Zhang'
'Hailong Wang'
'Jianzhuang Jiang'
'Yongzhong Bian'
'Atsuya Muranaka'
'Nagao Kobayashi'

_publ_section_title
;
Mixed (Phthalocyaninato)(Porphyrinato) Rare Earth Double-Decker Complexes
with C4 Chirality: Synthesis, Resolution, and Absolute Configuration
Assignment
;
_journal_name_full 'Inorganic Chemistry'
_journal_page_first 8925
_journal_page_last 8933
_journal_paper_doi 10.1021/ic9011795
_journal_volume 48
_journal_year 2009
_chemical_formula_sum 'C128 H152 N16 O4 Y'
_chemical_formula_weight 2067.57
_chemical_name_systematic
; 
 ? 
;
_space_group_IT_number 2
_symmetry_cell_setting triclinic
_symmetry_space_group_name_Hall '-P 1'
_symmetry_space_group_name_H-M 'P -1'
_atom_sites_solution_hydrogens geom
_atom_sites_solution_primary direct
_atom_sites_solution_secondary difmap
_audit_creation_method SHELXL-97
_cell_angle_alpha 96.307(2)
_cell_angle_beta 103.4020(10)
_cell_angle_gamma 112.204(2)
_cell_formula_units_Z 2
_cell_length_a 13.784(3)
_cell_length_b 16.728(3)
_cell_length_c 27.926(6)
_cell_measurement_temperature 293(2)
_cell_volume 5658(2)
_computing_cell_refinement 'SAINT-Plus (Bruker, 2001)'
_computing_data_collection 'APEX2 (Bruker, 2004)'
_computing_data_reduction SAINT-Plus
_computing_molecular_graphics 'XP (Sheldrick, 1998)'
_computing_publication_material XP
_computing_structure_refinement 'SHELXL-97 (Sheldrick, 1997)'
_computing_structure_solution 'SHELXL-97 (Sheldrick, 1997)'
_diffrn_ambient_temperature 293(2)
_diffrn_measured_fraction_theta_full 0.991
_diffrn_measured_fraction_theta_max 0.991
_diffrn_measurement_device_type 'Bruker APEX II CCD area-detector'
_diffrn_measurement_method '\f and \w scans'
_diffrn_radiation_monochromator graphite
_diffrn_radiation_source 'fine-focus sealed tube'
_diffrn_radiation_type MoK\a
_diffrn_radiation_wavelength 0.71073
_diffrn_reflns_av_R_equivalents 0.0704
_diffrn_reflns_av_sigmaI/netI 0.2078
_diffrn_reflns_limit_h_max 6
_diffrn_reflns_limit_h_min -16
_diffrn_reflns_limit_k_max 19
_diffrn_reflns_limit_k_min -16
_diffrn_reflns_limit_l_max 33
_diffrn_reflns_limit_l_min -31
_diffrn_reflns_number 28398
_diffrn_reflns_theta_full 25.00
_diffrn_reflns_theta_max 25.00
_diffrn_reflns_theta_min 0.77
_exptl_absorpt_coefficient_mu 0.577
_exptl_absorpt_correction_T_max 0.9393
_exptl_absorpt_correction_T_min 0.9236
_exptl_absorpt_correction_type multi-scan
_exptl_absorpt_process_details sadabs
_exptl_crystal_colour collourless
_exptl_crystal_density_diffrn 1.214
_exptl_crystal_density_method 'not measured'
_exptl_crystal_description block
_exptl_crystal_F_000 2206
_exptl_crystal_size_max 0.14
_exptl_crystal_size_mid 0.13
_exptl_crystal_size_min 0.11
_refine_diff_density_max 1.007
_refine_diff_density_min -0.944
_refine_diff_density_rms 0.126
_refine_ls_extinction_method none
_refine_ls_goodness_of_fit_ref 0.993
_refine_ls_hydrogen_treatment none
_refine_ls_matrix_type full
_refine_ls_number_parameters 1342
_refine_ls_number_reflns 19780
_refine_ls_number_restraints 4585
_refine_ls_restrained_S_all 0.974
_refine_ls_R_factor_all 0.2472
_refine_ls_R_factor_gt 0.1070
_refine_ls_shift/su_max 0.027
_refine_ls_shift/su_mean 0.001
_refine_ls_structure_factor_coef Fsqd
_refine_ls_weighting_details 'calc w=1/[\s^2^(Fo^2^)+(0.2000P)^2^+0.0000P] where P=(Fo^2^+2Fc^2^)/3'
_refine_ls_weighting_scheme calc
_refine_ls_wR_factor_gt 0.2750
_refine_ls_wR_factor_ref 0.3760
_reflns_number_gt 7539
_reflns_number_total 19780
_reflns_threshold_expression >2sigma(I)
_cod_data_source_file ic9011795_si_001.cif
_cod_data_source_block qq
_cod_original_cell_volume 5658.3(19)
_cod_database_code 4303199

loop_
_symmetry_equiv_pos_as_xyz
'x, y, z'
'-x, -y, -z'

loop_
_atom_site_label
_atom_site_type_symbol
_atom_site_fract_x
_atom_site_fract_y
_atom_site_fract_z
_atom_site_U_iso_or_equiv
_atom_site_adp_type
_atom_site_occupancy
_atom_site_symmetry_multiplicity
_atom_site_calc_flag
_atom_site_refinement_flags
_atom_site_disorder_assembly
_atom_site_disorder_group
Y1 Y 0.47685(7) 0.26486(6) 0.74393(3) 0.0432(3) Uani 1 1 d U . .
O1 O 0.3937(7) 0.4654(6) 0.5651(3) 0.105(2) Uani 1 1 d U . .
O2 O 0.5787(7) 0.6385(5) 0.8827(3) 0.097(2) Uani 1 1 d U . .
O3 O 0.8926(6) 0.3018(5) 0.9201(3) 0.088(2) Uani 1 1 d U . .
O4 O 0.7338(6) 0.1534(5) 0.6061(2) 0.0840(19) Uani 1 1 d U . .
N1 N 0.5193(6) 0.3270(5) 0.6701(2) 0.0508(15) Uani 1 1 d U . .
N2 N 0.4542(6) 0.4427(5) 0.6733(3) 0.0632(17) Uani 1 1 d U . .
N3 N 0.5213(6) 0.4267(5) 0.7583(3) 0.0538(16) Uani 1 1 d U . .
N4 N 0.6014(6) 0.4727(5) 0.8491(3) 0.0555(16) Uani 1 1 d U . .
N5 N 0.6417(6) 0.3518(5) 0.8170(2) 0.0493(15) Uani 1 1 d U . .
N6 N 0.7530(6) 0.2704(5) 0.8150(3) 0.0565(17) Uani 1 1 d U . .
N7 N 0.6453(6) 0.2557(5) 0.7300(2) 0.0483(15) Uani 1 1 d U . .
N8 N 0.6040(6) 0.2392(5) 0.6401(3) 0.0606(17) Uani 1 1 d U . .
N9 N 0.3973(5) 0.2671(4) 0.8122(2) 0.0474(15) Uani 1 1 d U . .
N10 N 0.2990(5) 0.2634(5) 0.7072(2) 0.0478(15) Uani 1 1 d U . .
N11 N 0.3819(5) 0.1367(5) 0.6744(2) 0.0472(15) Uani 1 1 d U . .
N12 N 0.4784(5) 0.1386(4) 0.7793(2) 0.0471(15) Uani 1 1 d U . .
N13 N 0.0668(10) 0.5561(8) 0.8434(5) 0.135(3) Uani 1 1 d DU . .
H13A H 0.1198 0.6023 0.8673 0.163 Uiso 1 1 d R . .
N14 N -0.0333(7) 0.0859(6) 0.4178(3) 0.076(2) Uani 1 1 d U . .
H14B H -0.0856 0.0326 0.4164 0.091 Uiso 1 1 d R . .
N15 N 0.5703(9) -0.2487(6) 0.6400(4) 0.099(3) Uani 1 1 d U . .
H15A H 0.5317 -0.2927 0.6530 0.118 Uiso 1 1 d R . .
N16 N 0.5717(8) 0.1358(6) 1.0683(3) 0.091(3) Uani 1 1 d U . .
H16B H 0.5643 0.0796 1.0662 0.109 Uiso 1 1 d R . .
C1 C 0.5455(7) 0.2873(6) 0.6342(3) 0.0565(19) Uani 1 1 d U . .
C2 C 0.5108(8) 0.3097(7) 0.5863(3) 0.063(2) Uani 1 1 d U . .
C3 C 0.5207(8) 0.2838(7) 0.5399(4) 0.072(2) Uani 1 1 d U . .
H3 H 0.5507 0.2435 0.5346 0.086 Uiso 1 1 calc R . .
C4 C 0.4840(9) 0.3206(8) 0.5012(4) 0.085(3) Uani 1 1 d U . .
H4 H 0.4913 0.3059 0.4695 0.102 Uiso 1 1 calc R . .
C5 C 0.4373(10) 0.3779(8) 0.5089(4) 0.089(3) Uani 1 1 d U . .
H5 H 0.4109 0.4007 0.4824 0.107 Uiso 1 1 calc R . .
C6 C 0.4297(10) 0.4015(8) 0.5558(4) 0.081(2) Uani 1 1 d U . .
C7 C 0.4660(8) 0.3674(7) 0.5948(3) 0.063(2) Uani 1 1 d U . .
C8 C 0.4744(8) 0.3800(7) 0.6488(3) 0.061(2) Uani 1 1 d U . .
C09 C 0.0017(9) 0.0747(7) 0.3737(3) 0.078(3) Uani 1 1 d U . .
H09A H 0.0570 0.0515 0.3810 0.094 Uiso 1 1 calc R . .
H09B H 0.0346 0.1317 0.3654 0.094 Uiso 1 1 calc R . .
C9 C 0.4817(8) 0.4667(6) 0.7234(3) 0.058(2) Uani 1 1 d U . .
C010 C -0.0946(9) 0.0115(8) 0.3288(4) 0.090(3) Uani 1 1 d U . .
H113 H -0.1208 -0.0472 0.3358 0.108 Uiso 1 1 calc R . .
H111 H -0.1538 0.0304 0.3250 0.108 Uiso 1 1 calc R . .
C10 C 0.4790(8) 0.5475(7) 0.7478(4) 0.066(2) Uani 1 1 d U . .
C11 C 0.4454(9) 0.6096(7) 0.7285(4) 0.078(2) Uani 1 1 d U . .
H11 H 0.4169 0.6034 0.6940 0.094 Uiso 1 1 calc R . .
C011 C -0.0666(9) 0.0067(7) 0.2802(4) 0.084(3) Uani 1 1 d U . .
H109 H -0.0514 0.0630 0.2703 0.101 Uiso 1 1 calc R . .
H01D H -0.0005 -0.0035 0.2852 0.101 Uiso 1 1 calc R . .
C12 C 0.4568(10) 0.6808(8) 0.7631(4) 0.089(3) Uani 1 1 d U . .
H12 H 0.4343 0.7230 0.7517 0.107 Uiso 1 1 calc R . .
C012 C -0.1565(10) -0.0652(8) 0.2385(4) 0.100(4) Uani 1 1 d U . .
H01E H -0.1739 -0.1202 0.2500 0.120 Uiso 1 1 calc R . .
H01F H -0.2211 -0.0529 0.2334 0.120 Uiso 1 1 calc R . .
C013 C -0.1376(12) -0.0800(9) 0.1887(4) 0.109(4) Uani 1 1 d U . .
H01G H -0.0669 -0.0827 0.1941 0.131 Uiso 1 1 calc R . .
H01H H -0.1932 -0.1371 0.1689 0.131 Uiso 1 1 calc R . .
C13 C 0.5001(10) 0.6903(8) 0.8136(5) 0.090(3) Uani 1 1 d U . .
H13 H 0.5074 0.7397 0.8356 0.108 Uiso 1 1 calc R . .
C014 C -0.1395(12) -0.0130(9) 0.1595(4) 0.109(4) Uani 1 1 d U . .
H01I H -0.0792 0.0432 0.1775 0.130 Uiso 1 1 calc R . .
H01J H -0.2073 -0.0061 0.1565 0.130 Uiso 1 1 calc R . .
C14 C 0.5332(10) 0.6306(8) 0.8332(5) 0.084(2) Uani 1 1 d U . .
C15 C 0.5235(8) 0.5590(7) 0.7986(4) 0.066(2) Uani 1 1 d U . .
C015 C -0.1302(13) -0.0367(10) 0.1050(5) 0.132(5) Uani 1 1 d U . .
H01K H -0.0623 -0.0433 0.1078 0.159 Uiso 1 1 calc R . .
H01L H -0.1905 -0.0928 0.0868 0.159 Uiso 1 1 calc R . .
C016 C -0.1326(15) 0.0322(12) 0.0762(6) 0.181(8) Uani 1 1 d U . .
H112 H -0.1249 0.0162 0.0436 0.271 Uiso 1 1 calc R . .
H110 H -0.0733 0.0880 0.0942 0.271 Uiso 1 1 calc R . .
H108 H -0.2011 0.0371 0.0720 0.271 Uiso 1 1 calc R . .
C16 C 0.5485(8) 0.4801(6) 0.8049(3) 0.059(2) Uani 1 1 d U . .
C17 C 0.6466(7) 0.4145(6) 0.8540(3) 0.0532(19) Uani 1 1 d U . .
C017 C -0.0161(13) 0.5170(10) 0.8641(6) 0.141(4) Uani 1 1 d DU . .
H01M H 0.0096 0.4959 0.8933 0.169 Uiso 1 1 calc R . .
H01N H -0.0777 0.4680 0.8397 0.169 Uiso 1 1 calc R . .
C18 C 0.7202(7) 0.4220(6) 0.9026(3) 0.053(2) Uani 1 1 d U . .
C018 C -0.0502(13) 0.5995(10) 0.8803(7) 0.136(4) Uani 1 1 d U . .
H01O H -0.1024 0.5792 0.8992 0.164 Uiso 1 1 calc R . .
H01P H 0.0151 0.6478 0.9032 0.164 Uiso 1 1 calc R . .
C19 C 0.7471(8) 0.4744(6) 0.9504(3) 0.065(2) Uani 1 1 d U . .
H19 H 0.7153 0.5132 0.9563 0.078 Uiso 1 1 calc R . .
C019 C -0.0958(15) 0.6342(12) 0.8412(7) 0.160(5) Uani 1 1 d U . .
H01Q H -0.1560 0.5850 0.8162 0.193 Uiso 1 1 calc R . .
H01R H -0.0403 0.6612 0.8250 0.193 Uiso 1 1 calc R . .
C20 C 0.8252(9) 0.4646(7) 0.9887(4) 0.077(3) Uani 1 1 d U . .
H20 H 0.8461 0.4979 1.0212 0.092 Uiso 1 1 calc R . .
C020 C -0.1366(16) 0.6992(12) 0.8557(8) 0.173(5) Uani 1 1 d U . .
H107 H -0.0813 0.7427 0.8850 0.207 Uiso 1 1 calc R . .
H105 H -0.2014 0.6692 0.8659 0.207 Uiso 1 1 calc R . .
C21 C 0.8724(9) 0.4062(7) 0.9792(4) 0.075(3) Uani 1 1 d U . .
H21 H 0.9240 0.4017 1.0056 0.090 Uiso 1 1 calc R . .
C021 C -0.1660(17) 0.7484(14) 0.8152(8) 0.188(6) Uani 1 1 d U . .
H103 H -0.1064 0.7700 0.8005 0.226 Uiso 1 1 calc R . .
H02D H -0.2310 0.7073 0.7886 0.226 Uiso 1 1 calc R . .
C22 C 0.8446(8) 0.3545(7) 0.9314(4) 0.068(2) Uani 1 1 d U . .
C022 C -0.1864(17) 0.8225(13) 0.8353(8) 0.186(6) Uani 1 1 d U . .
H02E H -0.1212 0.8605 0.8627 0.223 Uiso 1 1 calc R . .
H02F H -0.2450 0.7985 0.8503 0.223 Uiso 1 1 calc R . .
C23 C 0.7657(7) 0.3621(6) 0.8929(3) 0.055(2) Uani 1 1 d U . .
C023 C -0.2148(19) 0.8802(15) 0.8042(9) 0.203(7) Uani 1 1 d U . .
H02G H -0.1599 0.9004 0.7867 0.244 Uiso 1 1 calc R . .
H02H H -0.2840 0.8436 0.7787 0.244 Uiso 1 1 calc R . .
C24 C 0.7186(7) 0.3225(6) 0.8389(3) 0.0509(19) Uani 1 1 d U . .
C024 C -0.2248(19) 0.9541(14) 0.8258(9) 0.223(9) Uani 1 1 d U . .
H106 H -0.2421 0.9845 0.8002 0.334 Uiso 1 1 calc R . .
H104 H -0.1569 0.9929 0.8507 0.334 Uiso 1 1 calc R . .
H102 H -0.2824 0.9362 0.8415 0.334 Uiso 1 1 calc R . .
C025 C 0.6699(10) 0.1870(8) 1.1073(4) 0.096(3) Uani 1 1 d U . .
H02I H 0.6783 0.2478 1.1139 0.115 Uiso 1 1 calc R . .
H02J H 0.7313 0.1865 1.0962 0.115 Uiso 1 1 calc R . .
C25 C 0.7237(7) 0.2437(6) 0.7649(3) 0.0549(19) Uani 1 1 d U . .
C26 C 0.7826(7) 0.2066(6) 0.7412(3) 0.062(2) Uani 1 1 d U . .
C026 C 0.6737(12) 0.1552(8) 1.1547(4) 0.110(4) Uani 1 1 d U . .
H02K H 0.6656 0.0945 1.1480 0.133 Uiso 1 1 calc R . .
H02L H 0.6117 0.1552 1.1655 0.133 Uiso 1 1 calc R . .
C27 C 0.8693(8) 0.1848(7) 0.7609(4) 0.073(2) Uani 1 1 d U . .
H27 H 0.8971 0.1906 0.7954 0.088 Uiso 1 1 calc R . .
C027 C 0.7764(13) 0.2086(10) 1.1967(5) 0.140(4) Uani 1 1 d U . .
H02M H 0.8370 0.2046 1.1862 0.168 Uiso 1 1 calc R . .
H02N H 0.7872 0.2700 1.2007 0.168 Uiso 1 1 calc R . .
C28 C 0.9112(9) 0.1544(8) 0.7270(4) 0.086(3) Uani 1 1 d U . .
H28 H 0.9711 0.1414 0.7391 0.103 Uiso 1 1 calc R . .
C028 C 0.7845(16) 0.1869(13) 1.2460(7) 0.183(6) Uani 1 1 d U . .
H02O H 0.7722 0.1251 1.2420 0.220 Uiso 1 1 calc R . .
H02P H 0.7251 0.1924 1.2570 0.220 Uiso 1 1 calc R . .
C29 C 0.8691(9) 0.1422(8) 0.6760(4) 0.087(3) Uani 1 1 d U . .
H29 H 0.8999 0.1202 0.6544 0.104 Uiso 1 1 calc R . .
C029 C 0.8884(17) 0.2394(14) 1.2872(7) 0.213(7) Uani 1 1 d DU . .
H02Q H 0.9398 0.2852 1.2757 0.256 Uiso 1 1 calc R . .
H02R H 0.9225 0.2020 1.3003 0.256 Uiso 1 1 calc R . .
C030 C 0.8504(14) 0.2787(16) 1.3260(6) 0.238(7) Uani 1 1 d DU . .
H03A H 0.8273 0.3221 1.3131 0.286 Uiso 1 1 calc R . .
H03B H 0.7862 0.2321 1.3298 0.286 Uiso 1 1 calc R . .
C30 C 0.7814(9) 0.1621(7) 0.6561(4) 0.074(2) Uani 1 1 d U . .
C31 C 0.7393(8) 0.1955(7) 0.6897(4) 0.064(2) Uani 1 1 d U . .
C031 C 0.9306(16) 0.3217(13) 1.3769(6) 0.247(8) Uani 1 1 d DU . .
H03C H 0.9411 0.3829 1.3847 0.296 Uiso 1 1 calc R . .
H101 H 1.0005 0.3218 1.3760 0.296 Uiso 1 1 calc R . .
C32 C 0.6540(7) 0.2286(6) 0.6847(3) 0.0568(19) Uani 1 1 d U . .
C032 C 0.898(2) 0.2785(17) 1.4191(7) 0.290(11) Uani 1 1 d DU . .
H03R H 0.9183 0.2297 1.4205 0.435 Uiso 1 1 calc R . .
H03S H 0.8201 0.2574 1.4129 0.435 Uiso 1 1 calc R . .
H03T H 0.9350 0.3210 1.4507 0.435 Uiso 1 1 calc R . .
C33 C 0.4339(7) 0.2495(6) 0.8581(3) 0.0479(18) Uani 1 1 d U . .
C033 C 0.6749(13) -0.2461(10) 0.6506(6) 0.130(4) Uani 1 1 d U . .
H100 H 0.7158 -0.2157 0.6854 0.156 Uiso 1 1 calc R . .
H03E H 0.7132 -0.2137 0.6290 0.156 Uiso 1 1 calc R . .
C34 C 0.4028(7) 0.2930(6) 0.8953(3) 0.056(2) Uani 1 1 d U . .
H34 H 0.4187 0.2922 0.9294 0.067 Uiso 1 1 calc R . .
C034 C 0.6674(15) -0.3424(11) 0.6417(7) 0.159(4) Uani 1 1 d U . .
H03F H 0.6149 -0.3758 0.6579 0.190 Uiso 1 1 calc R . .
H03G H 0.6349 -0.3671 0.6057 0.190 Uiso 1 1 calc R . .
C35 C 0.3475(8) 0.3342(6) 0.8722(3) 0.060(2) Uani 1 1 d U . .
H35 H 0.3181 0.3682 0.8872 0.072 Uiso 1 1 calc R . .
C035 C 0.7512(17) -0.3594(13) 0.6554(8) 0.190(5) Uani 1 1 d U . .
H03H H 0.7910 -0.3241 0.6894 0.228 Uiso 1 1 calc R . .
H03I H 0.7968 -0.3343 0.6344 0.228 Uiso 1 1 calc R . .
C36 C 0.3408(7) 0.3176(6) 0.8202(3) 0.0500(18) Uani 1 1 d U . .
C036 C 0.7519(17) -0.4469(14) 0.6566(9) 0.205(6) Uani 1 1 d U . .
H03J H 0.6904 -0.4785 0.6685 0.245 Uiso 1 1 calc R . .
H03K H 0.7318 -0.4759 0.6215 0.245 Uiso 1 1 calc R . .
C37 C 0.2756(7) 0.3405(6) 0.7820(3) 0.0520(18) Uani 1 1 d U . .
C037 C 0.828(2) -0.4656(16) 0.6789(10) 0.244(7) Uani 1 1 d DU . .
H03N H 0.8531 -0.4300 0.7129 0.292 Uiso 1 1 calc R . .
H03O H 0.8857 -0.4386 0.6640 0.292 Uiso 1 1 calc R . .
C38 C 0.2540(7) 0.3112(6) 0.7287(3) 0.0521(19) Uani 1 1 d U . .
C038 C 0.8345(18) -0.5453(16) 0.6862(9) 0.241(7) Uani 1 1 d DU . .
H03L H 0.8004 -0.5608 0.7125 0.290 Uiso 1 1 calc R . .
H03M H 0.7843 -0.5884 0.6556 0.290 Uiso 1 1 calc R . .
C39 C 0.1739(8) 0.3224(6) 0.6922(3) 0.062(2) Uani 1 1 d U . .
H39 H 0.1347 0.3551 0.6983 0.075 Uiso 1 1 calc R . .
C039 C 0.924(2) -0.5663(16) 0.6974(8) 0.259(8) Uani 1 1 d DU . .
H03P H 0.9044 -0.6171 0.7128 0.310 Uiso 1 1 calc R . .
H03Q H 0.9832 -0.5173 0.7229 0.310 Uiso 1 1 calc R . .
C40 C 0.1637(8) 0.2783(6) 0.6475(3) 0.064(2) Uani 1 1 d U . .
H40 H 0.1154 0.2737 0.6168 0.076 Uiso 1 1 calc R . .
C040 C 0.969(2) -0.5867(19) 0.6554(10) 0.307(12) Uani 1 1 d DU . .
H04A H 1.0366 -0.5915 0.6695 0.460 Uiso 1 1 calc R . .
H04B H 0.9823 -0.5400 0.6373 0.460 Uiso 1 1 calc R . .
H04C H 0.9170 -0.6416 0.6328 0.460 Uiso 1 1 calc R . .
C41 C 0.2423(7) 0.2380(6) 0.6552(3) 0.0514(19) Uani 1 1 d U . .
C42 C 0.2524(7) 0.1815(6) 0.6195(3) 0.0532(18) Uani 1 1 d U . .
C43 C 0.3169(7) 0.1339(6) 0.6288(3) 0.0476(18) Uani 1 1 d U . .
C44 C 0.3145(7) 0.0648(6) 0.5910(3) 0.057(2) Uani 1 1 d U . .
H44 H 0.2758 0.0492 0.5569 0.069 Uiso 1 1 calc R . .
C45 C 0.3777(7) 0.0281(6) 0.6140(3) 0.056(2) Uani 1 1 d U . .
H45 H 0.3938 -0.0157 0.5986 0.067 Uiso 1 1 calc R . .
C46 C 0.4164(7) 0.0688(6) 0.6671(3) 0.0522(19) Uani 1 1 d U . .
C47 C 0.4722(7) 0.0399(6) 0.7048(3) 0.0528(18) Uani 1 1 d U . .
C48 C 0.4976(7) 0.0728(6) 0.7576(3) 0.0524(19) Uani 1 1 d U . .
C49 C 0.5356(7) 0.0303(6) 0.7949(3) 0.058(2) Uani 1 1 d U . .
H49 H 0.5553 -0.0164 0.7891 0.069 Uiso 1 1 calc R . .
C50 C 0.5374(7) 0.0688(6) 0.8384(3) 0.056(2) Uani 1 1 d U . .
H50 H 0.5588 0.0544 0.8692 0.067 Uiso 1 1 calc R . .
C51 C 0.5006(7) 0.1381(6) 0.8307(3) 0.0507(19) Uani 1 1 d U . .
C52 C 0.4831(7) 0.1905(6) 0.8668(3) 0.0492(18) Uani 1 1 d U . .
C53 C 0.2166(8) 0.3917(7) 0.7983(4) 0.061(2) Uani 1 1 d U . .
C54 C 0.1349(9) 0.3578(7) 0.8192(4) 0.075(2) Uani 1 1 d U . .
H54 H 0.1141 0.3001 0.8237 0.090 Uiso 1 1 calc R . .
C55 C 0.0810(10) 0.4073(9) 0.8341(4) 0.092(3) Uani 1 1 d U . .
H55 H 0.0229 0.3813 0.8470 0.110 Uiso 1 1 calc R . .
C56 C 0.1115(11) 0.4910(9) 0.8300(5) 0.100(3) Uani 1 1 d U . .
C57 C 0.1927(11) 0.5270(9) 0.8074(5) 0.105(3) Uani 1 1 d U . .
H57 H 0.2135 0.5851 0.8036 0.126 Uiso 1 1 calc R . .
C58 C 0.2422(9) 0.4772(8) 0.7908(4) 0.084(2) Uani 1 1 d U . .
H58 H 0.2939 0.5009 0.7741 0.101 Uiso 1 1 calc R . .
C59 C 0.1791(7) 0.1611(6) 0.5661(3) 0.054(2) Uani 1 1 d U . .
C60 C 0.0660(7) 0.1230(6) 0.5552(3) 0.058(2) Uani 1 1 d U . .
H60 H 0.0354 0.1138 0.5815 0.069 Uiso 1 1 calc R . .
C61 C -0.0036(8) 0.0979(6) 0.5058(3) 0.063(2) Uani 1 1 d U . .
H61 H -0.0792 0.0705 0.4998 0.076 Uiso 1 1 calc R . .
C62 C 0.0389(8) 0.1134(7) 0.4666(3) 0.064(2) Uani 1 1 d U . .
C63 C 0.1504(8) 0.1533(6) 0.4765(3) 0.064(2) Uani 1 1 d U . .
H63 H 0.1798 0.1646 0.4499 0.077 Uiso 1 1 calc R . .
C64 C 0.2213(8) 0.1776(6) 0.5255(3) 0.064(2) Uani 1 1 d U . .
H64 H 0.2968 0.2049 0.5312 0.077 Uiso 1 1 calc R . .
C65 C 0.4999(8) -0.0347(6) 0.6885(3) 0.059(2) Uani 1 1 d U . .
C66 C 0.4183(9) -0.1181(7) 0.6656(4) 0.073(2) Uani 1 1 d U . .
H66 H 0.3455 -0.1269 0.6603 0.088 Uiso 1 1 calc R . .
C67 C 0.4408(11) -0.1893(8) 0.6502(4) 0.091(3) Uani 1 1 d U . .
H67 H 0.3839 -0.2448 0.6352 0.109 Uiso 1 1 calc R . .
C68 C 0.5511(10) -0.1767(8) 0.6575(4) 0.080(3) Uani 1 1 d U . .
C69 C 0.6295(10) -0.0963(8) 0.6796(4) 0.085(3) Uani 1 1 d U . .
H69 H 0.7026 -0.0859 0.6843 0.102 Uiso 1 1 calc R . .
C70 C 0.6031(9) -0.0268(7) 0.6960(4) 0.078(2) Uani 1 1 d U . .
H70 H 0.6603 0.0276 0.7130 0.093 Uiso 1 1 calc R . .
C71 C 0.5081(8) 0.1762(6) 0.9197(3) 0.0520(19) Uani 1 1 d U . .
C72 C 0.4442(8) 0.1002(6) 0.9321(3) 0.066(2) Uani 1 1 d U . .
H72 H 0.3844 0.0565 0.9072 0.079 Uiso 1 1 calc R . .
C73 C 0.4679(9) 0.0880(7) 0.9810(4) 0.075(3) Uani 1 1 d U . .
H73 H 0.4227 0.0363 0.9882 0.090 Uiso 1 1 calc R . .
C74 C 0.5547(9) 0.1490(7) 1.0190(3) 0.067(2) Uani 1 1 d U . .
C75 C 0.6191(9) 0.2271(7) 1.0085(3) 0.073(3) Uani 1 1 d U . .
H75 H 0.6780 0.2712 1.0337 0.088 Uiso 1 1 calc R . .
C76 C 0.5931(8) 0.2378(7) 0.9590(3) 0.065(2) Uani 1 1 d U . .
H76 H 0.6365 0.2905 0.9522 0.078 Uiso 1 1 calc R . .
C77 C 0.7892(12) 0.1158(9) 0.9474(6) 0.199(7) Uani 1 1 d DU . .
H77A H 0.7467 0.0766 0.9648 0.299 Uiso 1 1 calc R . .
H77B H 0.8289 0.0887 0.9329 0.299 Uiso 1 1 calc R . .
H77C H 0.7410 0.1276 0.9211 0.299 Uiso 1 1 calc R . .
C78 C 0.8690(11) 0.2016(9) 0.9841(5) 0.156(5) Uani 1 1 d DU . .
H78A H 0.8296 0.2296 0.9989 0.187 Uiso 1 1 calc R . .
H78B H 0.9177 0.1904 1.0109 0.187 Uiso 1 1 calc R . .
C79 C 0.9334(9) 0.2602(7) 0.9556(5) 0.108(3) Uani 1 1 d DU . .
H79 H 0.9876 0.3108 0.9825 0.129 Uiso 1 1 calc R . .
C80 C 1.0040(10) 0.2200(8) 0.9383(5) 0.135(4) Uani 1 1 d DU . .
H80A H 0.9704 0.1894 0.9031 0.162 Uiso 1 1 calc R . .
H80B H 1.0131 0.1779 0.9582 0.162 Uiso 1 1 calc R . .
C81 C 1.1133(10) 0.2952(11) 0.9452(8) 0.204(8) Uani 1 1 d DU . .
H81A H 1.1620 0.2721 0.9358 0.306 Uiso 1 1 calc R . .
H81B H 1.1442 0.3263 0.9799 0.306 Uiso 1 1 calc R . .
H81C H 1.1034 0.3350 0.9243 0.306 Uiso 1 1 calc R . .
C82 C 0.6059(9) -0.0338(9) 0.5489(6) 0.166(6) Uani 1 1 d DU . .
H82A H 0.5817 -0.0965 0.5459 0.248 Uiso 1 1 calc R . .
H82B H 0.5785 -0.0220 0.5168 0.248 Uiso 1 1 calc R . .
H82C H 0.5787 -0.0109 0.5733 0.248 Uiso 1 1 calc R . .
C83 C 0.7286(10) 0.0100(7) 0.5656(5) 0.131(4) Uani 1 1 d DU . .
H83A H 0.7565 -0.0136 0.5412 0.157 Uiso 1 1 calc R . .
H83B H 0.7567 -0.0021 0.5979 0.157 Uiso 1 1 calc R . .
C84 C 0.7668(9) 0.1082(7) 0.5702(4) 0.109(3) Uani 1 1 d DU . .
H84 H 0.8470 0.1356 0.5787 0.131 Uiso 1 1 calc R . .
C85 C 0.7193(11) 0.1250(8) 0.5201(4) 0.130(4) Uani 1 1 d DU . .
H85A H 0.6414 0.1088 0.5137 0.156 Uiso 1 1 calc R . .
H85B H 0.7299 0.0906 0.4930 0.156 Uiso 1 1 calc R . .
C86 C 0.7802(14) 0.2235(9) 0.5234(6) 0.181(7) Uani 1 1 d DU . .
H86A H 0.7551 0.2373 0.4917 0.272 Uiso 1 1 calc R . .
H86B H 0.8575 0.2390 0.5313 0.272 Uiso 1 1 calc R . .
H86C H 0.7664 0.2565 0.5494 0.272 Uiso 1 1 calc R . .
C87 C 0.6924(14) 0.8061(9) 0.9537(7) 0.211(8) Uani 1 1 d DU . .
H87A H 0.7455 0.8472 0.9838 0.317 Uiso 1 1 calc R . .
H87B H 0.6447 0.8315 0.9381 0.317 Uiso 1 1 calc R . .
H87C H 0.7294 0.7933 0.9308 0.317 Uiso 1 1 calc R . .
C88 C 0.6248(12) 0.7209(9) 0.9674(5) 0.161(5) Uani 1 1 d DU . .
H88A H 0.6705 0.6907 0.9793 0.193 Uiso 1 1 calc R . .
H88B H 0.5947 0.7339 0.9938 0.193 Uiso 1 1 calc R . .
C89 C 0.5346(9) 0.6642(7) 0.9208(4) 0.120(4) Uani 1 1 d DU . .
H89 H 0.4820 0.6891 0.9087 0.145 Uiso 1 1 calc R . .
C90 C 0.4825(12) 0.5730(8) 0.9341(6) 0.168(5) Uani 1 1 d DU . .
H90A H 0.4658 0.5257 0.9059 0.202 Uiso 1 1 calc R . .
H90B H 0.5327 0.5681 0.9632 0.202 Uiso 1 1 calc R . .
C91 C 0.3805(14) 0.5669(11) 0.9456(8) 0.204(8) Uani 1 1 d DU . .
H91A H 0.3460 0.5111 0.9542 0.307 Uiso 1 1 calc R . .
H91B H 0.3313 0.5716 0.9166 0.307 Uiso 1 1 calc R . .
H91C H 0.3980 0.6141 0.9735 0.307 Uiso 1 1 calc R . .
C92 C 0.1203(12) 0.3501(13) 0.5219(7) 0.223(8) Uani 1 1 d DU . .
H92A H 0.0611 0.3117 0.4928 0.334 Uiso 1 1 calc R . .
H92B H 0.0959 0.3866 0.5405 0.334 Uiso 1 1 calc R . .
H92C H 0.1439 0.3153 0.5430 0.334 Uiso 1 1 calc R . .
C93 C 0.2165(12) 0.4091(9) 0.5050(4) 0.145(4) Uani 1 1 d DU . .
H93A H 0.1988 0.4518 0.4883 0.175 Uiso 1 1 calc R . .
H93B H 0.2367 0.3741 0.4824 0.175 Uiso 1 1 calc R . .
C94 C 0.3090(11) 0.4552(9) 0.5554(6) 0.155(4) Uani 1 1 d DU . .
H94 H 0.2815 0.4167 0.5777 0.186 Uiso 1 1 calc R . .
C95 C 0.2904(15) 0.5382(10) 0.5741(5) 0.187(5) Uani 1 1 d DU . .
H95A H 0.2284 0.5222 0.5876 0.224 Uiso 1 1 calc R . .
H95B H 0.3552 0.5822 0.5997 0.224 Uiso 1 1 calc R . .
C96 C 0.267(2) 0.5719(13) 0.5249(8) 0.283(10) Uani 1 1 d DU . .
H96A H 0.2487 0.6212 0.5314 0.424 Uiso 1 1 calc R . .
H96B H 0.2068 0.5252 0.4994 0.424 Uiso 1 1 calc R . .
H96C H 0.3311 0.5902 0.5136 0.424 Uiso 1 1 calc R . .

loop_
_atom_site_aniso_label
_atom_site_aniso_U_11
_atom_site_aniso_U_22
_atom_site_aniso_U_33
_atom_site_aniso_U_23
_atom_site_aniso_U_13
_atom_site_aniso_U_12
Y1 0.0441(5) 0.0574(6) 0.0321(5) 0.0068(4) 0.0125(4) 0.0257(4)
O1 0.095(4) 0.128(5) 0.082(4) 0.026(4) -0.002(4) 0.052(4)
O2 0.118(4) 0.102(4) 0.081(4) -0.004(4) 0.022(4) 0.067(4)
O3 0.085(4) 0.116(4) 0.068(4) 0.012(3) 0.001(3) 0.060(4)
O4 0.077(4) 0.130(4) 0.055(4) -0.009(3) 0.024(3) 0.059(3)
N1 0.055(3) 0.068(3) 0.041(3) 0.019(3) 0.021(3) 0.033(3)
N2 0.073(4) 0.077(4) 0.048(3) 0.017(3) 0.018(3) 0.040(3)
N3 0.058(3) 0.069(3) 0.042(3) 0.014(3) 0.021(3) 0.031(3)
N4 0.062(3) 0.069(3) 0.044(3) 0.011(3) 0.020(3) 0.036(3)
N5 0.051(3) 0.063(3) 0.036(3) 0.003(3) 0.015(3) 0.027(3)
N6 0.053(3) 0.072(4) 0.047(3) 0.009(3) 0.011(3) 0.034(3)
N7 0.050(3) 0.066(3) 0.038(3) 0.008(3) 0.018(3) 0.032(3)
N8 0.058(3) 0.084(4) 0.046(3) 0.007(3) 0.017(3) 0.036(3)
N9 0.052(3) 0.062(3) 0.036(3) 0.010(3) 0.015(3) 0.030(3)
N10 0.050(3) 0.062(3) 0.041(3) 0.012(3) 0.017(3) 0.031(3)
N11 0.045(3) 0.066(3) 0.036(3) 0.006(3) 0.010(3) 0.030(3)
N12 0.050(3) 0.056(3) 0.039(3) 0.002(3) 0.014(3) 0.027(3)
N13 0.117(6) 0.133(6) 0.154(7) 0.009(6) 0.059(6) 0.045(6)
N14 0.075(4) 0.096(5) 0.043(4) 0.009(4) 0.005(4) 0.031(4)
N15 0.119(6) 0.095(5) 0.109(5) 0.021(4) 0.040(5) 0.071(5)
N16 0.111(5) 0.087(5) 0.051(4) 0.013(4) 0.008(4) 0.027(4)
C1 0.058(4) 0.077(4) 0.041(3) 0.008(3) 0.023(3) 0.032(3)
C2 0.067(4) 0.085(4) 0.041(4) 0.017(3) 0.020(3) 0.034(4)
C3 0.071(5) 0.096(5) 0.050(4) 0.015(4) 0.027(4) 0.032(4)
C4 0.093(5) 0.111(6) 0.049(5) 0.017(5) 0.028(4) 0.038(5)
C5 0.099(5) 0.110(6) 0.059(5) 0.022(5) 0.021(5) 0.045(5)
C6 0.092(5) 0.094(5) 0.066(4) 0.015(4) 0.022(4) 0.050(4)
C7 0.075(4) 0.080(4) 0.046(4) 0.021(3) 0.017(3) 0.043(4)
C8 0.063(4) 0.079(4) 0.048(4) 0.019(3) 0.021(3) 0.035(3)
C09 0.074(5) 0.099(6) 0.043(5) 0.006(5) -0.001(4) 0.029(5)
C9 0.069(4) 0.069(4) 0.047(4) 0.018(3) 0.020(3) 0.037(3)
C010 0.087(6) 0.108(6) 0.049(5) 0.009(5) 0.010(5) 0.022(5)
C10 0.079(4) 0.074(4) 0.062(4) 0.016(4) 0.025(4) 0.048(4)
C11 0.100(5) 0.076(5) 0.068(5) 0.024(4) 0.019(4) 0.049(4)
C011 0.089(6) 0.095(6) 0.048(5) 0.013(5) 0.008(5) 0.026(5)
C12 0.105(6) 0.085(5) 0.084(6) 0.017(5) 0.018(5) 0.055(5)
C012 0.101(7) 0.113(7) 0.053(6) 0.014(6) 0.013(5) 0.016(6)
C013 0.113(7) 0.112(7) 0.067(6) 0.009(6) 0.009(6) 0.022(7)
C13 0.116(6) 0.081(5) 0.084(6) 0.014(5) 0.021(5) 0.059(5)
C014 0.115(7) 0.120(7) 0.066(6) 0.017(6) 0.002(6) 0.039(6)
C14 0.094(5) 0.089(4) 0.077(5) 0.012(4) 0.019(4) 0.053(4)
C15 0.077(4) 0.073(4) 0.062(4) 0.016(4) 0.024(4) 0.044(4)
C015 0.136(9) 0.152(10) 0.072(8) 0.022(8) 0.015(7) 0.032(8)
C016 0.191(15) 0.204(15) 0.088(10) 0.060(11) 0.015(11) 0.027(13)
C16 0.065(4) 0.070(4) 0.052(4) 0.008(3) 0.025(3) 0.036(3)
C17 0.054(4) 0.067(4) 0.040(3) 0.009(3) 0.014(3) 0.028(3)
C017 0.133(7) 0.132(7) 0.150(8) 0.029(7) 0.052(7) 0.042(7)
C18 0.056(4) 0.061(4) 0.040(4) 0.008(3) 0.016(3) 0.022(3)
C018 0.128(8) 0.130(8) 0.174(9) 0.023(7) 0.058(7) 0.072(6)
C19 0.069(5) 0.067(4) 0.051(4) 0.001(4) 0.014(4) 0.026(4)
C019 0.143(8) 0.168(9) 0.191(10) 0.039(8) 0.063(8) 0.078(7)
C20 0.076(5) 0.083(5) 0.049(5) -0.001(4) 0.002(4) 0.024(5)
C020 0.170(9) 0.151(9) 0.226(11) 0.035(9) 0.063(9) 0.097(8)
C21 0.074(5) 0.090(5) 0.054(5) 0.016(4) 0.008(4) 0.033(4)
C021 0.175(10) 0.180(11) 0.232(12) 0.042(10) 0.065(9) 0.094(9)
C22 0.068(4) 0.081(4) 0.056(4) 0.009(4) 0.012(4) 0.036(4)
C022 0.174(11) 0.164(11) 0.248(13) 0.063(10) 0.060(10) 0.097(9)
C23 0.057(4) 0.070(4) 0.042(4) 0.012(3) 0.013(3) 0.029(3)
C023 0.194(12) 0.178(13) 0.243(15) 0.071(11) 0.036(12) 0.094(11)
C24 0.054(4) 0.065(4) 0.037(3) 0.008(3) 0.013(3) 0.029(3)
C024 0.231(18) 0.183(17) 0.28(2) 0.047(16) 0.046(16) 0.133(15)
C025 0.111(6) 0.100(6) 0.050(5) 0.017(5) 0.002(5) 0.028(5)
C25 0.054(4) 0.072(4) 0.042(4) 0.003(3) 0.016(3) 0.033(3)
C26 0.051(4) 0.081(4) 0.052(4) -0.001(4) 0.011(3) 0.034(4)
C026 0.136(7) 0.112(7) 0.059(6) 0.023(5) 0.000(6) 0.041(6)
C27 0.057(4) 0.098(5) 0.062(5) -0.004(4) 0.010(4) 0.040(4)
C027 0.150(8) 0.140(8) 0.091(7) 0.029(6) 0.011(7) 0.033(7)
C28 0.070(5) 0.114(6) 0.067(5) -0.013(5) 0.003(5) 0.050(5)
C028 0.172(10) 0.191(10) 0.126(9) 0.027(8) -0.003(8) 0.041(9)
C29 0.077(5) 0.121(6) 0.070(5) -0.016(5) 0.019(4) 0.061(5)
C029 0.178(11) 0.222(11) 0.167(11) 0.004(10) 0.017(9) 0.035(10)
C030 0.185(11) 0.243(11) 0.180(11) 0.000(10) 0.023(10) 0.005(10)
C30 0.067(4) 0.104(5) 0.056(4) -0.002(4) 0.019(4) 0.046(4)
C31 0.057(4) 0.088(4) 0.055(4) 0.001(4) 0.017(3) 0.043(3)
C031 0.206(12) 0.253(12) 0.182(12) 0.033(11) 0.031(11) 0.010(11)
C32 0.052(4) 0.078(4) 0.045(4) 0.005(3) 0.020(3) 0.031(3)
C032 0.221(18) 0.32(2) 0.229(19) 0.027(17) 0.099(16) -0.008(17)
C33 0.055(4) 0.063(4) 0.034(3) 0.010(3) 0.022(3) 0.028(3)
C033 0.132(7) 0.124(7) 0.137(7) 0.005(6) 0.025(7) 0.072(6)
C34 0.067(4) 0.070(4) 0.036(4) 0.006(4) 0.022(4) 0.033(4)
C034 0.149(8) 0.149(7) 0.183(9) -0.003(7) 0.015(7) 0.099(7)
C35 0.067(4) 0.076(5) 0.044(4) 0.002(4) 0.025(4) 0.036(4)
C035 0.161(9) 0.161(9) 0.217(10) 0.008(9) 0.007(9) 0.073(8)
C36 0.057(4) 0.064(4) 0.043(4) 0.008(3) 0.022(3) 0.036(3)
C036 0.159(10) 0.168(9) 0.275(11) 0.005(9) 0.011(10) 0.098(9)
C37 0.055(3) 0.067(4) 0.049(3) 0.012(3) 0.023(3) 0.038(3)
C037 0.206(11) 0.188(10) 0.273(11) 0.027(10) -0.005(10) 0.066(10)
C38 0.057(4) 0.064(4) 0.045(4) 0.010(3) 0.016(3) 0.036(3)
C038 0.196(13) 0.185(12) 0.308(14) 0.022(12) 0.011(12) 0.088(11)
C39 0.065(4) 0.081(5) 0.050(4) 0.004(4) 0.014(4) 0.045(4)
C039 0.207(13) 0.213(12) 0.287(14) 0.025(12) 0.018(13) 0.055(12)
C40 0.065(4) 0.076(5) 0.048(4) 0.011(4) 0.004(4) 0.037(4)
C040 0.254(19) 0.246(18) 0.37(2) -0.013(19) 0.004(19) 0.122(16)
C41 0.051(4) 0.070(4) 0.042(4) 0.011(3) 0.011(3) 0.037(3)
C42 0.054(3) 0.073(4) 0.037(3) 0.006(3) 0.009(3) 0.035(3)
C43 0.053(4) 0.066(4) 0.033(3) 0.009(3) 0.013(3) 0.035(3)
C44 0.057(4) 0.075(4) 0.035(4) -0.001(4) 0.011(3) 0.029(4)
C45 0.062(4) 0.070(4) 0.044(4) 0.000(4) 0.010(4) 0.042(4)
C46 0.055(4) 0.066(4) 0.039(3) -0.002(3) 0.011(3) 0.035(3)
C47 0.059(4) 0.065(4) 0.045(3) 0.005(3) 0.015(3) 0.040(3)
C48 0.059(4) 0.062(4) 0.044(4) 0.010(3) 0.013(3) 0.036(3)
C49 0.068(4) 0.065(4) 0.047(4) 0.005(4) 0.012(4) 0.041(4)
C50 0.071(5) 0.064(5) 0.035(4) 0.010(4) 0.013(4) 0.035(4)
C51 0.057(4) 0.061(4) 0.039(4) 0.010(3) 0.014(3) 0.030(3)
C52 0.059(4) 0.060(4) 0.036(3) 0.013(3) 0.014(3) 0.032(3)
C53 0.065(4) 0.072(4) 0.060(4) 0.005(4) 0.023(4) 0.045(4)
C54 0.075(5) 0.081(5) 0.079(5) 0.008(4) 0.031(4) 0.042(4)
C55 0.084(5) 0.109(6) 0.103(6) 0.013(5) 0.048(5) 0.052(5)
C56 0.101(6) 0.101(6) 0.119(6) -0.002(5) 0.040(5) 0.065(5)
C57 0.099(6) 0.097(6) 0.125(6) 0.004(5) 0.028(5) 0.056(5)
C58 0.082(4) 0.090(5) 0.094(5) 0.007(4) 0.029(4) 0.053(4)
C59 0.055(4) 0.070(4) 0.039(4) 0.006(3) 0.004(3) 0.036(4)
C60 0.057(4) 0.079(5) 0.043(4) 0.004(4) 0.013(4) 0.038(4)
C61 0.056(5) 0.083(5) 0.048(5) 0.005(4) 0.005(4) 0.035(4)
C62 0.060(5) 0.088(5) 0.039(4) 0.008(4) 0.005(4) 0.036(4)
C63 0.068(5) 0.083(5) 0.037(4) 0.014(4) 0.012(4) 0.029(4)
C64 0.063(4) 0.082(4) 0.043(4) 0.009(3) 0.010(3) 0.030(3)
C65 0.070(4) 0.063(4) 0.050(4) 0.001(4) 0.013(4) 0.039(4)
C66 0.074(5) 0.076(5) 0.076(5) 0.006(4) 0.026(4) 0.040(4)
C67 0.102(6) 0.082(5) 0.084(6) -0.001(5) 0.020(5) 0.043(5)
C68 0.103(6) 0.080(5) 0.078(5) 0.010(5) 0.034(5) 0.058(5)
C69 0.088(6) 0.093(6) 0.094(6) 0.013(5) 0.034(5) 0.058(5)
C70 0.079(5) 0.079(4) 0.078(5) 0.006(4) 0.020(4) 0.040(4)
C71 0.065(4) 0.058(4) 0.038(4) 0.011(3) 0.016(3) 0.030(4)
C72 0.075(5) 0.067(4) 0.041(4) 0.009(4) 0.005(4) 0.022(4)
C73 0.087(5) 0.074(5) 0.049(5) 0.021(4) 0.013(4) 0.019(4)
C74 0.089(5) 0.074(5) 0.039(4) 0.020(4) 0.014(4) 0.036(4)
C75 0.084(5) 0.080(5) 0.041(4) 0.009(4) 0.010(4) 0.025(5)
C76 0.070(4) 0.073(4) 0.044(4) 0.010(3) 0.017(3) 0.021(4)
C77 0.133(12) 0.219(14) 0.174(14) -0.049(12) -0.019(11) 0.060(11)
C78 0.132(8) 0.164(8) 0.128(8) 0.009(7) 0.012(7) 0.039(7)
C79 0.114(6) 0.115(6) 0.097(6) 0.023(6) 0.029(6) 0.052(6)
C80 0.120(8) 0.141(8) 0.134(8) 0.017(7) 0.010(7) 0.064(7)
C81 0.157(13) 0.203(14) 0.208(15) 0.000(13) 0.022(12) 0.060(12)
C82 0.127(11) 0.195(12) 0.126(11) -0.009(10) -0.002(9) 0.050(10)
C83 0.122(7) 0.160(7) 0.095(7) -0.022(7) 0.024(6) 0.060(7)
C84 0.098(6) 0.150(7) 0.075(6) -0.013(6) 0.026(5) 0.056(6)
C85 0.116(7) 0.171(8) 0.088(7) -0.002(7) 0.025(6) 0.056(7)
C86 0.155(12) 0.236(15) 0.142(12) 0.032(12) 0.082(10) 0.050(12)
C87 0.203(14) 0.176(13) 0.175(13) 0.021(12) 0.039(12) 0.010(12)
C88 0.157(8) 0.173(8) 0.125(8) -0.002(8) 0.028(7) 0.057(8)
C89 0.129(7) 0.120(6) 0.120(7) 0.004(6) 0.024(6) 0.073(6)
C90 0.153(7) 0.154(7) 0.151(7) 0.015(7) 0.026(7) 0.031(7)
C91 0.213(15) 0.173(13) 0.189(14) 0.009(12) 0.077(13) 0.038(13)
C92 0.201(12) 0.202(12) 0.191(12) 0.029(11) 0.002(11) 0.043(11)
C93 0.123(7) 0.149(8) 0.146(8) -0.004(7) 0.025(7) 0.056(7)
C94 0.137(7) 0.133(6) 0.149(7) -0.015(6) 0.006(6) 0.040(6)
C95 0.161(8) 0.159(8) 0.182(9) -0.021(8) -0.013(8) 0.058(8)
C96 0.237(15) 0.248(15) 0.224(15) 0.018(14) 0.041(14) -0.021(14)

loop_
_atom_type_symbol
_atom_type_description
_atom_type_scat_dispersion_real
_atom_type_scat_dispersion_imag
_atom_type_scat_source
C C 0.0033 0.0016 'International Tables Vol C Tables 4.2.6.8 and 6.1.1.4'
H H 0.0000 0.0000 'International Tables Vol C Tables 4.2.6.8 and 6.1.1.4'
N N 0.0061 0.0033 'International Tables Vol C Tables 4.2.6.8 and 6.1.1.4'
O O 0.0106 0.0060 'International Tables Vol C Tables 4.2.6.8 and 6.1.1.4'
Y Y -2.7962 3.5667 'International Tables Vol C Tables 4.2.6.8 and 6.1.1.4'

loop_
_geom_angle_atom_site_label_1
_geom_angle_atom_site_label_2
_geom_angle_atom_site_label_3
_geom_angle
_geom_angle_site_symmetry_1
_geom_angle_site_symmetry_3
_geom_angle_publ_flag
N9 Y1 N10 74.2(2) . . ?
N9 Y1 N11 117.2(2) . . ?
N10 Y1 N11 74.2(2) . . ?
N9 Y1 N12 74.3(2) . . ?
N10 Y1 N12 116.6(2) . . ?
N11 Y1 N12 73.8(2) . . ?
N9 Y1 N5 78.2(2) . . ?
N10 Y1 N5 138.1(2) . . ?
N11 Y1 N5 147.5(2) . . ?
N12 Y1 N5 84.5(2) . . ?
N9 Y1 N1 147.8(2) . . ?
N10 Y1 N1 83.3(2) . . ?
N11 Y1 N1 76.9(2) . . ?
N12 Y1 N1 137.4(2) . . ?
N5 Y1 N1 105.7(2) . . ?
N9 Y1 N7 138.0(2) . . ?
N10 Y1 N7 147.6(2) . . ?
N11 Y1 N7 83.8(2) . . ?
N12 Y1 N7 78.2(2) . . ?
N5 Y1 N7 68.0(2) . . ?
N1 Y1 N7 68.4(2) . . ?
N9 Y1 N3 84.5(2) . . ?
N10 Y1 N3 78.4(2) . . ?
N11 Y1 N3 137.7(2) . . ?
N12 Y1 N3 148.4(2) . . ?
N5 Y1 N3 68.1(2) . . ?
N1 Y1 N3 68.3(2) . . ?
N7 Y1 N3 104.2(2) . . ?
C94 O1 C6 125.1(13) . . ?
C14 O2 C89 122.1(9) . . ?
C22 O3 C79 121.9(9) . . ?
C30 O4 C84 117.6(8) . . ?
C1 N1 C8 106.8(7) . . ?
C1 N1 Y1 124.1(6) . . ?
C8 N1 Y1 123.4(6) . . ?
C9 N2 C8 124.2(8) . . ?
C9 N3 C16 106.6(7) . . ?
C9 N3 Y1 124.5(6) . . ?
C16 N3 Y1 124.2(6) . . ?
C16 N4 C17 123.2(7) . . ?
C17 N5 C24 105.4(7) . . ?
C17 N5 Y1 123.8(5) . . ?
C24 N5 Y1 125.3(5) . . ?
C24 N6 C25 124.4(7) . . ?
C32 N7 C25 106.0(7) . . ?
C32 N7 Y1 124.4(5) . . ?
C25 N7 Y1 125.4(5) . . ?
C1 N8 C32 124.6(8) . . ?
C33 N9 C36 105.7(7) . . ?
C33 N9 Y1 125.2(5) . . ?
C36 N9 Y1 124.6(5) . . ?
C38 N10 C41 106.3(6) . . ?
C38 N10 Y1 125.7(5) . . ?
C41 N10 Y1 124.9(5) . . ?
C43 N11 C46 106.8(6) . . ?
C43 N11 Y1 125.1(5) . . ?
C46 N11 Y1 124.0(5) . . ?
C48 N12 C51 106.2(7) . . ?
C48 N12 Y1 125.0(5) . . ?
C51 N12 Y1 124.9(5) . . ?
C017 N13 C56 108.9(13) . . ?
C017 N13 H13A 107.0 . . ?
C56 N13 H13A 109.1 . . ?
C62 N14 C09 122.3(8) . . ?
C62 N14 H14B 106.1 . . ?
C09 N14 H14B 105.3 . . ?
C033 N15 C68 122.1(11) . . ?
C033 N15 H15A 106.0 . . ?
C68 N15 H15A 105.1 . . ?
C74 N16 C025 122.9(10) . . ?
C74 N16 H16B 106.3 . . ?
C025 N16 H16B 105.1 . . ?
N1 C1 N8 126.9(8) . . ?
N1 C1 C2 111.1(8) . . ?
N8 C1 C2 121.7(8) . . ?
C7 C2 C3 122.6(9) . . ?
C7 C2 C1 106.7(8) . . ?
C3 C2 C1 130.6(10) . . ?
C2 C3 C4 117.1(10) . . ?
C2 C3 H3 121.5 . . ?
C4 C3 H3 121.5 . . ?
C5 C4 C3 121.1(11) . . ?
C5 C4 H4 119.5 . . ?
C3 C4 H4 119.5 . . ?
C4 C5 C6 119.4(11) . . ?
C4 C5 H5 120.3 . . ?
C6 C5 H5 120.3 . . ?
O1 C6 C5 119.7(11) . . ?
O1 C6 C7 119.1(10) . . ?
C5 C6 C7 121.0(11) . . ?
C2 C7 C6 118.7(10) . . ?
C2 C7 C8 105.7(8) . . ?
C6 C7 C8 135.5(10) . . ?
N2 C8 N1 126.5(8) . . ?
N2 C8 C7 123.4(8) . . ?
N1 C8 C7 109.5(8) . . ?
N14 C09 C010 111.2(9) . . ?
N14 C09 H09A 109.4 . . ?
C010 C09 H09A 109.4 . . ?
N14 C09 H09B 109.4 . . ?
C010 C09 H09B 109.4 . . ?
H09A C09 H09B 108.0 . . ?
N2 C9 N3 127.7(8) . . ?
N2 C9 C10 121.1(8) . . ?
N3 C9 C10 111.1(8) . . ?
C011 C010 C09 113.7(9) . . ?
C011 C010 H113 108.8 . . ?
C09 C010 H113 108.8 . . ?
C011 C010 H111 108.8 . . ?
C09 C010 H111 108.8 . . ?
H113 C010 H111 107.7 . . ?
C15 C10 C11 120.8(9) . . ?
C15 C10 C9 106.9(8) . . ?
C11 C10 C9 132.2(9) . . ?
C12 C11 C10 116.8(10) . . ?
C12 C11 H11 121.6 . . ?
C10 C11 H11 121.6 . . ?
C012 C011 C010 112.6(10) . . ?
C012 C011 H109 109.1 . . ?
C010 C011 H109 109.1 . . ?
C012 C011 H01D 109.1 . . ?
C010 C011 H01D 109.1 . . ?
H109 C011 H01D 107.8 . . ?
C13 C12 C11 121.4(11) . . ?
C13 C12 H12 119.3 . . ?
C11 C12 H12 119.3 . . ?
C013 C012 C011 118.2(11) . . ?
C013 C012 H01E 107.8 . . ?
C011 C012 H01E 107.8 . . ?
C013 C012 H01F 107.8 . . ?
C011 C012 H01F 107.8 . . ?
H01E C012 H01F 107.1 . . ?
C014 C013 C012 115.3(12) . . ?
C014 C013 H01G 108.5 . . ?
C012 C013 H01G 108.5 . . ?
C014 C013 H01H 108.5 . . ?
C012 C013 H01H 108.5 . . ?
H01G C013 H01H 107.5 . . ?
C14 C13 C12 122.7(11) . . ?
C14 C13 H13 118.7 . . ?
C12 C13 H13 118.7 . . ?
C013 C014 C015 113.1(12) . . ?
C013 C014 H01I 109.0 . . ?
C015 C014 H01I 109.0 . . ?
C013 C014 H01J 109.0 . . ?
C015 C014 H01J 109.0 . . ?
H01I C014 H01J 107.8 . . ?
O2 C14 C13 124.6(10) . . ?
O2 C14 C15 118.8(10) . . ?
C13 C14 C15 116.5(11) . . ?
C10 C15 C14 121.8(9) . . ?
C10 C15 C16 105.7(8) . . ?
C14 C15 C16 132.5(9) . . ?
C016 C015 C014 112.0(14) . . ?
C016 C015 H01K 109.2 . . ?
C014 C015 H01K 109.2 . . ?
C016 C015 H01L 109.2 . . ?
C014 C015 H01L 109.2 . . ?
H01K C015 H01L 107.9 . . ?
C015 C016 H112 109.5 . . ?
C015 C016 H110 109.5 . . ?
H112 C016 H110 109.5 . . ?
C015 C016 H108 109.5 . . ?
H112 C016 H108 109.5 . . ?
H110 C016 H108 109.5 . . ?
N4 C16 N3 127.5(8) . . ?
N4 C16 C15 122.4(8) . . ?
N3 C16 C15 109.6(8) . . ?
N4 C17 N5 127.7(8) . . ?
N4 C17 C18 119.2(8) . . ?
N5 C17 C18 112.7(8) . . ?
N13 C017 C018 102.7(12) . . ?
N13 C017 H01M 111.2 . . ?
C018 C017 H01M 111.2 . . ?
N13 C017 H01N 111.2 . . ?
C018 C017 H01N 111.2 . . ?
H01M C017 H01N 109.1 . . ?
C19 C18 C23 123.2(8) . . ?
C19 C18 C17 132.1(9) . . ?
C23 C18 C17 104.7(7) . . ?
C019 C018 C017 118.1(15) . . ?
C019 C018 H01O 107.8 . . ?
C017 C018 H01O 107.8 . . ?
C019 C018 H01P 107.8 . . ?
C017 C018 H01P 107.8 . . ?
H01O C018 H01P 107.1 . . ?
C18 C19 C20 115.5(9) . . ?
C18 C19 H19 122.3 . . ?
C20 C19 H19 122.3 . . ?
C018 C019 C020 117.1(18) . . ?
C018 C019 H01Q 108.0 . . ?
C020 C019 H01Q 108.0 . . ?
C018 C019 H01R 108.0 . . ?
C020 C019 H01R 108.0 . . ?
H01Q C019 H01R 107.3 . . ?
C21 C20 C19 121.6(10) . . ?
C21 C20 H20 119.2 . . ?
C19 C20 H20 119.2 . . ?
C019 C020 C021 116.4(19) . . ?
C019 C020 H107 108.2 . . ?
C021 C020 H107 108.2 . . ?
C019 C020 H105 108.2 . . ?
C021 C020 H105 108.2 . . ?
H107 C020 H105 107.4 . . ?
C22 C21 C20 122.1(9) . . ?
C22 C21 H21 119.0 . . ?
C20 C21 H21 119.0 . . ?
C022 C021 C020 112.7(19) . . ?
C022 C021 H103 109.1 . . ?
C020 C021 H103 109.1 . . ?
C022 C021 H02D 109.1 . . ?
C020 C021 H02D 109.1 . . ?
H103 C021 H02D 107.8 . . ?
O3 C22 C21 123.9(9) . . ?
O3 C22 C23 118.8(9) . . ?
C21 C22 C23 117.2(10) . . ?
C021 C022 C023 123(2) . . ?
C021 C022 H02E 106.6 . . ?
C023 C022 H02E 106.6 . . ?
C021 C022 H02F 106.6 . . ?
C023 C022 H02F 106.6 . . ?
H02E C022 H02F 106.5 . . ?
C22 C23 C18 120.3(9) . . ?
C22 C23 C24 133.4(9) . . ?
C18 C23 C24 106.2(7) . . ?
C024 C023 C022 121(2) . . ?
C024 C023 H02G 107.1 . . ?
C022 C023 H02G 107.1 . . ?
C024 C023 H02H 107.1 . . ?
C022 C023 H02H 107.1 . . ?
H02G C023 H02H 106.8 . . ?
N6 C24 N5 126.2(7) . . ?
N6 C24 C23 122.9(8) . . ?
N5 C24 C23 110.8(7) . . ?
C023 C024 H106 109.5 . . ?
C023 C024 H104 109.5 . . ?
H106 C024 H104 109.5 . . ?
C023 C024 H102 109.5 . . ?
H106 C024 H102 109.5 . . ?
H104 C024 H102 109.5 . . ?
N16 C025 C026 113.3(11) . . ?
N16 C025 H02I 108.9 . . ?
C026 C025 H02I 108.9 . . ?
N16 C025 H02J 108.9 . . ?
C026 C025 H02J 108.9 . . ?
H02I C025 H02J 107.7 . . ?
N6 C25 N7 127.0(8) . . ?
N6 C25 C26 121.5(8) . . ?
N7 C25 C26 111.2(8) . . ?
C31 C26 C27 121.5(9) . . ?
C31 C26 C25 106.8(8) . . ?
C27 C26 C25 131.6(9) . . ?
C025 C026 C027 114.3(12) . . ?
C025 C026 H02K 108.7 . . ?
C027 C026 H02K 108.7 . . ?
C025 C026 H02L 108.7 . . ?
C027 C026 H02L 108.7 . . ?
H02K C026 H02L 107.6 . . ?
C28 C27 C26 116.5(10) . . ?
C28 C27 H27 121.8 . . ?
C26 C27 H27 121.8 . . ?
C028 C027 C026 118.5(15) . . ?
C028 C027 H02M 107.7 . . ?
C026 C027 H02M 107.7 . . ?
C028 C027 H02N 107.7 . . ?
C026 C027 H02N 107.7 . . ?
H02M C027 H02N 107.1 . . ?
C27 C28 C29 122.9(10) . . ?
C27 C28 H28 118.6 . . ?
C29 C28 H28 118.6 . . ?
C027 C028 C029 117.8(18) . . ?
C027 C028 H02O 107.8 . . ?
C029 C028 H02O 107.8 . . ?
C027 C028 H02P 107.8 . . ?
C029 C028 H02P 107.8 . . ?
H02O C028 H02P 107.2 . . ?
C28 C29 C30 120.8(9) . . ?
C28 C29 H29 119.6 . . ?
C30 C29 H29 119.6 . . ?
C028 C029 C030 102.6(16) . . ?
C028 C029 H02Q 111.2 . . ?
C030 C029 H02Q 111.2 . . ?
C028 C029 H02R 111.3 . . ?
C030 C029 H02R 111.3 . . ?
H02Q C029 H02R 109.2 . . ?
C031 C030 C029 117.0(11) . . ?
C031 C030 H03A 108.1 . . ?
C029 C030 H03A 108.1 . . ?
C031 C030 H03B 108.0 . . ?
C029 C030 H03B 108.0 . . ?
H03A C030 H03B 107.3 . . ?
O4 C30 C31 116.6(9) . . ?
O4 C30 C29 125.8(9) . . ?
C31 C30 C29 117.6(9) . . ?
C30 C31 C26 120.7(9) . . ?
C30 C31 C32 134.6(9) . . ?
C26 C31 C32 104.7(8) . . ?
C030 C031 C032 114.9(10) . . ?
C030 C031 H03C 108.5 . . ?
C032 C031 H03C 108.6 . . ?
C030 C031 H101 108.6 . . ?
C032 C031 H101 108.6 . . ?
H03C C031 H101 107.5 . . ?
N8 C32 N7 126.9(8) . . ?
N8 C32 C31 121.3(8) . . ?
N7 C32 C31 111.3(8) . . ?
C031 C032 H03R 109.5 . . ?
C031 C032 H03S 109.5 . . ?
H03R C032 H03S 109.5 . . ?
C031 C032 H03T 109.5 . . ?
H03R C032 H03T 109.5 . . ?
H03S C032 H03T 109.5 . . ?
N9 C33 C52 125.7(7) . . ?
N9 C33 C34 109.2(7) . . ?
C52 C33 C34 124.7(8) . . ?
N15 C033 C034 109.7(13) . . ?
N15 C033 H100 109.7 . . ?
C034 C033 H100 109.7 . . ?
N15 C033 H03E 109.7 . . ?
C034 C033 H03E 109.7 . . ?
H100 C033 H03E 108.2 . . ?
C35 C34 C33 107.5(8) . . ?
C35 C34 H34 126.2 . . ?
C33 C34 H34 126.2 . . ?
C035 C034 C033 122.5(18) . . ?
C035 C034 H03F 106.7 . . ?
C033 C034 H03F 106.7 . . ?
C035 C034 H03G 106.7 . . ?
C033 C034 H03G 106.7 . . ?
H03F C034 H03G 106.6 . . ?
C34 C35 C36 108.0(8) . . ?
C34 C35 H35 126.0 . . ?
C36 C35 H35 126.0 . . ?
C034 C035 C036 127(2) . . ?
C034 C035 H03H 105.5 . . ?
C036 C035 H03H 105.5 . . ?
C034 C035 H03I 105.5 . . ?
C036 C035 H03I 105.5 . . ?
H03H C035 H03I 106.1 . . ?
N9 C36 C37 125.5(7) . . ?
N9 C36 C35 109.4(7) . . ?
C37 C36 C35 124.7(8) . . ?
C037 C036 C035 129(2) . . ?
C037 C036 H03J 105.0 . . ?
C035 C036 H03J 105.0 . . ?
C037 C036 H03K 105.1 . . ?
C035 C036 H03K 105.1 . . ?
H03J C036 H03K 105.9 . . ?
C36 C37 C38 124.9(7) . . ?
C36 C37 C53 117.1(8) . . ?
C38 C37 C53 117.7(7) . . ?
C036 C037 C038 134(3) . . ?
C036 C037 H03N 103.8 . . ?
C038 C037 H03N 103.8 . . ?
C036 C037 H03O 103.8 . . ?
C038 C037 H03O 103.8 . . ?
H03N C037 H03O 105.4 . . ?
N10 C38 C39 111.2(8) . . ?
N10 C38 C37 125.7(7) . . ?
C39 C38 C37 122.9(8) . . ?
C039 C038 C037 131(2) . . ?
C039 C038 H03L 104.6 . . ?
C037 C038 H03L 104.6 . . ?
C039 C038 H03M 104.6 . . ?
C037 C038 H03M 104.6 . . ?
H03L C038 H03M 105.7 . . ?
C40 C39 C38 108.2(8) . . ?
C40 C39 H39 125.9 . . ?
C38 C39 H39 125.9 . . ?
C038 C039 C040 119.1(17) . . ?
C038 C039 H03P 107.6 . . ?
C040 C039 H03P 107.5 . . ?
C038 C039 H03Q 107.6 . . ?
C040 C039 H03Q 107.5 . . ?
H03P C039 H03Q 107.0 . . ?
C39 C40 C41 107.6(8) . . ?
C39 C40 H40 126.2 . . ?
C41 C40 H40 126.2 . . ?
C039 C040 H04A 109.5 . . ?
C039 C040 H04B 109.5 . . ?
H04A C040 H04B 109.5 . . ?
C039 C040 H04C 109.5 . . ?
H04A C040 H04C 109.5 . . ?
H04B C040 H04C 109.5 . . ?
C42 C41 N10 126.8(7) . . ?
C42 C41 C40 126.4(8) . . ?
N10 C41 C40 106.6(7) . . ?
C41 C42 C43 125.5(8) . . ?
C41 C42 C59 117.3(7) . . ?
C43 C42 C59 116.8(7) . . ?
N11 C43 C42 126.7(7) . . ?
N11 C43 C44 108.7(7) . . ?
C42 C43 C44 124.3(7) . . ?
C45 C44 C43 108.1(8) . . ?
C45 C44 H44 126.0 . . ?
C43 C44 H44 126.0 . . ?
C44 C45 C46 107.3(8) . . ?
C44 C45 H45 126.4 . . ?
C46 C45 H45 126.4 . . ?
C47 C46 N11 126.3(7) . . ?
C47 C46 C45 124.7(8) . . ?
N11 C46 C45 108.9(7) . . ?
C46 C47 C48 124.3(8) . . ?
C46 C47 C65 117.4(8) . . ?
C48 C47 C65 118.1(7) . . ?
N12 C48 C47 126.7(7) . . ?
N12 C48 C49 110.3(8) . . ?
C47 C48 C49 122.6(8) . . ?
C50 C49 C48 107.7(8) . . ?
C50 C49 H49 126.1 . . ?
C48 C49 H49 126.1 . . ?
C49 C50 C51 108.2(8) . . ?
C49 C50 H50 125.9 . . ?
C51 C50 H50 125.9 . . ?
C52 C51 N12 125.8(7) . . ?
C52 C51 C50 126.5(8) . . ?
N12 C51 C50 107.6(7) . . ?
C51 C52 C33 126.4(7) . . ?
C51 C52 C71 117.0(7) . . ?
C33 C52 C71 116.2(7) . . ?
C54 C53 C58 117.0(9) . . ?
C54 C53 C37 122.8(9) . . ?
C58 C53 C37 120.1(9) . . ?
C53 C54 C55 121.5(11) . . ?
C53 C54 H54 119.2 . . ?
C55 C54 H54 119.2 . . ?
C56 C55 C54 120.8(12) . . ?
C56 C55 H55 119.6 . . ?
C54 C55 H55 119.6 . . ?
C55 C56 C57 119.1(12) . . ?
C55 C56 N13 130.2(13) . . ?
C57 C56 N13 110.6(12) . . ?
C58 C57 C56 120.0(13) . . ?
C58 C57 H57 120.0 . . ?
C56 C57 H57 120.0 . . ?
C57 C58 C53 121.2(12) . . ?
C57 C58 H58 119.4 . . ?
C53 C58 H58 119.4 . . ?
C60 C59 C64 116.8(8) . . ?
C60 C59 C42 121.0(8) . . ?
C64 C59 C42 122.2(8) . . ?
C59 C60 C61 122.2(9) . . ?
C59 C60 H60 118.9 . . ?
C61 C60 H60 118.9 . . ?
C62 C61 C60 120.2(9) . . ?
C62 C61 H61 119.9 . . ?
C60 C61 H61 119.9 . . ?
C61 C62 C63 118.7(8) . . ?
C61 C62 N14 118.5(9) . . ?
C63 C62 N14 122.8(9) . . ?
C62 C63 C64 121.9(9) . . ?
C62 C63 H63 119.1 . . ?
C64 C63 H63 119.1 . . ?
C59 C64 C63 120.2(9) . . ?
C59 C64 H64 119.9 . . ?
C63 C64 H64 119.9 . . ?
C70 C65 C66 115.8(9) . . ?
C70 C65 C47 123.4(9) . . ?
C66 C65 C47 120.8(9) . . ?
C65 C66 C67 122.4(10) . . ?
C65 C66 H66 118.8 . . ?
C67 C66 H66 118.8 . . ?
C66 C67 C68 119.4(11) . . ?
C66 C67 H67 120.3 . . ?
C68 C67 H67 120.3 . . ?
C69 C68 N15 124.2(11) . . ?
C69 C68 C67 118.0(10) . . ?
N15 C68 C67 117.8(11) . . ?
C68 C69 C70 120.7(11) . . ?
C68 C69 H69 119.7 . . ?
C70 C69 H69 119.7 . . ?
C65 C70 C69 123.6(11) . . ?
C65 C70 H70 118.2 . . ?
C69 C70 H70 118.2 . . ?
C76 C71 C72 115.4(8) . . ?
C76 C71 C52 123.1(9) . . ?
C72 C71 C52 121.6(8) . . ?
C71 C72 C73 121.0(9) . . ?
C71 C72 H72 119.5 . . ?
C73 C72 H72 119.5 . . ?
C74 C73 C72 122.4(10) . . ?
C74 C73 H73 118.8 . . ?
C72 C73 H73 118.8 . . ?
C73 C74 C75 118.4(9) . . ?
C73 C74 N16 120.2(10) . . ?
C75 C74 N16 121.1(9) . . ?
C74 C75 C76 117.9(9) . . ?
C74 C75 H75 121.1 . . ?
C76 C75 H75 121.1 . . ?
C71 C76 C75 124.9(10) . . ?
C71 C76 H76 117.6 . . ?
C75 C76 H76 117.6 . . ?
C78 C77 H77A 109.5 . . ?
C78 C77 H77B 109.5 . . ?
H77A C77 H77B 109.5 . . ?
C78 C77 H77C 109.5 . . ?
H77A C77 H77C 109.5 . . ?
H77B C77 H77C 109.5 . . ?
C79 C78 C77 107.8(8) . . ?
C79 C78 H78A 110.1 . . ?
C77 C78 H78A 110.1 . . ?
C79 C78 H78B 110.2 . . ?
C77 C78 H78B 110.2 . . ?
H78A C78 H78B 108.5 . . ?
O3 C79 C78 125.4(10) . . ?
O3 C79 C80 112.5(10) . . ?
C78 C79 C80 108.8(8) . . ?
O3 C79 H79 102.2 . . ?
C78 C79 H79 102.2 . . ?
C80 C79 H79 102.2 . . ?
C79 C80 C81 106.7(8) . . ?
C79 C80 H80A 110.4 . . ?
C81 C80 H80A 110.4 . . ?
C79 C80 H80B 110.4 . . ?
C81 C80 H80B 110.4 . . ?
H80A C80 H80B 108.6 . . ?
C80 C81 H81A 109.5 . . ?
C80 C81 H81B 109.5 . . ?
H81A C81 H81B 109.5 . . ?
C80 C81 H81C 109.5 . . ?
H81A C81 H81C 109.5 . . ?
H81B C81 H81C 109.5 . . ?
C83 C82 H82A 109.5 . . ?
C83 C82 H82B 109.5 . . ?
H82A C82 H82B 109.5 . . ?
C83 C82 H82C 109.5 . . ?
H82A C82 H82C 109.5 . . ?
H82B C82 H82C 109.5 . . ?
C82 C83 C84 109.6(8) . . ?
C82 C83 H83A 109.8 . . ?
C84 C83 H83A 109.8 . . ?
C82 C83 H83B 109.8 . . ?
C84 C83 H83B 109.8 . . ?
H83A C83 H83B 108.2 . . ?
O4 C84 C83 116.3(9) . . ?
O4 C84 C85 105.2(9) . . ?
C83 C84 C85 108.7(7) . . ?
O4 C84 H84 108.8 . . ?
C83 C84 H84 108.8 . . ?
C85 C84 H84 108.8 . . ?
C84 C85 C86 106.2(8) . . ?
C84 C85 H85A 110.5 . . ?
C86 C85 H85A 110.5 . . ?
C84 C85 H85B 110.5 . . ?
C86 C85 H85B 110.5 . . ?
H85A C85 H85B 108.7 . . ?
C85 C86 H86A 109.5 . . ?
C85 C86 H86B 109.5 . . ?
H86A C86 H86B 109.5 . . ?
C85 C86 H86C 109.5 . . ?
H86A C86 H86C 109.5 . . ?
H86B C86 H86C 109.5 . . ?
C88 C87 H87A 109.5 . . ?
C88 C87 H87B 109.5 . . ?
H87A C87 H87B 109.5 . . ?
C88 C87 H87C 109.5 . . ?
H87A C87 H87C 109.5 . . ?
H87B C87 H87C 109.5 . . ?
C89 C88 C87 107.3(8) . . ?
C89 C88 H88A 110.2 . . ?
C87 C88 H88A 110.2 . . ?
C89 C88 H88B 110.3 . . ?
C87 C88 H88B 110.2 . . ?
H88A C88 H88B 108.5 . . ?
O2 C89 C88 110.5(11) . . ?
O2 C89 C90 98.6(10) . . ?
C88 C89 C90 104.9(8) . . ?
O2 C89 H89 113.8 . . ?
C88 C89 H89 113.8 . . ?
C90 C89 H89 113.8 . . ?
C91 C90 C89 107.2(8) . . ?
C91 C90 H90A 110.3 . . ?
C89 C90 H90A 110.3 . . ?
C91 C90 H90B 110.2 . . ?
C89 C90 H90B 110.3 . . ?
H90A C90 H90B 108.5 . . ?
C90 C91 H91A 109.5 . . ?
C90 C91 H91B 109.4 . . ?
H91A C91 H91B 109.5 . . ?
C90 C91 H91C 109.5 . . ?
H91A C91 H91C 109.5 . . ?
H91B C91 H91C 109.5 . . ?
C93 C92 H92A 109.5 . . ?
C93 C92 H92B 109.5 . . ?
H92A C92 H92B 109.5 . . ?
C93 C92 H92C 109.5 . . ?
H92A C92 H92C 109.5 . . ?
H92B C92 H92C 109.5 . . ?
C92 C93 C94 102.7(8) . . ?
C92 C93 H93A 111.2 . . ?
C94 C93 H93A 111.2 . . ?
C92 C93 H93B 111.2 . . ?
C94 C93 H93B 111.2 . . ?
H93A C93 H93B 109.1 . . ?
O1 C94 C93 130.0(16) . . ?
O1 C94 C95 114.4(13) . . ?
C93 C94 C95 103.4(7) . . ?
O1 C94 H94 101.6 . . ?
C93 C94 H94 101.6 . . ?
C95 C94 H94 101.6 . . ?
C96 C95 C94 102.0(8) . . ?
C96 C95 H95A 111.4 . . ?
C94 C95 H95A 111.4 . . ?
C96 C95 H95B 111.4 . . ?
C94 C95 H95B 111.4 . . ?
H95A C95 H95B 109.2 . . ?
C95 C96 H96A 109.5 . . ?
C95 C96 H96B 109.5 . . ?
H96A C96 H96B 109.5 . . ?
C95 C96 H96C 109.5 . . ?
H96A C96 H96C 109.5 . . ?
H96B C96 H96C 109.5 . . ?

loop_
_geom_bond_atom_site_label_1
_geom_bond_atom_site_label_2
_geom_bond_distance
_geom_bond_site_symmetry_2
_geom_bond_publ_flag
Y1 N9 2.414(7) . ?
Y1 N10 2.417(7) . ?
Y1 N11 2.422(7) . ?
Y1 N12 2.433(7) . ?
Y1 N5 2.478(7) . ?
Y1 N1 2.498(7) . ?
Y1 N7 2.498(6) . ?
Y1 N3 2.502(7) . ?
O1 C94 1.077(13) . ?
O1 C6 1.361(12) . ?
O2 C14 1.348(12) . ?
O2 C89 1.444(14) . ?
O3 C22 1.338(11) . ?
O3 C79 1.404(12) . ?
O4 C30 1.364(11) . ?
O4 C84 1.446(12) . ?
N1 C1 1.333(10) . ?
N1 C8 1.373(11) . ?
N2 C9 1.333(11) . ?
N2 C8 1.341(11) . ?
N3 C9 1.367(10) . ?
N3 C16 1.377(11) . ?
N4 C16 1.325(11) . ?
N4 C17 1.343(10) . ?
N5 C17 1.360(10) . ?
N5 C24 1.377(10) . ?
N6 C24 1.327(10) . ?
N6 C25 1.334(10) . ?
N7 C32 1.344(10) . ?
N7 C25 1.370(10) . ?
N8 C1 1.336(10) . ?
N8 C32 1.343(11) . ?
N9 C33 1.371(10) . ?
N9 C36 1.379(10) . ?
N10 C38 1.351(10) . ?
N10 C41 1.412(10) . ?
N11 C43 1.362(9) . ?
N11 C46 1.400(10) . ?
N12 C48 1.340(10) . ?
N12 C51 1.398(10) . ?
N13 C017 1.375(13) . ?
N13 C56 1.494(15) . ?
N13 H13A 0.9000 . ?
N14 C62 1.395(11) . ?
N14 C09 1.441(12) . ?
N14 H14B 0.9000 . ?
N15 C033 1.385(15) . ?
N15 C68 1.391(12) . ?
N15 H15A 0.9000 . ?
N16 C74 1.398(11) . ?
N16 C025 1.410(13) . ?
N16 H16B 0.9000 . ?
C1 C2 1.452(12) . ?
C2 C7 1.356(12) . ?
C2 C3 1.374(12) . ?
C3 C4 1.390(14) . ?
C3 H3 0.9300 . ?
C4 C5 1.365(14) . ?
C4 H4 0.9300 . ?
C5 C6 1.366(14) . ?
C5 H5 0.9300 . ?
C6 C7 1.365(13) . ?
C7 C8 1.469(12) . ?
C09 C010 1.526(13) . ?
C09 H09A 0.9700 . ?
C09 H09B 0.9700 . ?
C9 C10 1.464(12) . ?
C010 C011 1.498(14) . ?
C010 H113 0.9700 . ?
C010 H111 0.9700 . ?
C10 C15 1.367(13) . ?
C10 C11 1.399(12) . ?
C11 C12 1.382(14) . ?
C11 H11 0.9300 . ?
C011 C012 1.494(14) . ?
C011 H109 0.9700 . ?
C011 H01D 0.9700 . ?
C12 C13 1.365(14) . ?
C12 H12 0.9300 . ?
C012 C013 1.486(15) . ?
C012 H01E 0.9700 . ?
C012 H01F 0.9700 . ?
C013 C014 1.462(16) . ?
C013 H01G 0.9700 . ?
C013 H01H 0.9700 . ?
C13 C14 1.361(14) . ?
C13 H13 0.9300 . ?
C014 C015 1.575(17) . ?
C014 H01I 0.9700 . ?
C014 H01J 0.9700 . ?
C14 C15 1.398(14) . ?
C15 C16 1.503(12) . ?
C015 C016 1.483(19) . ?
C015 H01K 0.9700 . ?
C015 H01L 0.9700 . ?
C016 H112 0.9600 . ?
C016 H110 0.9600 . ?
C016 H108 0.9600 . ?
C17 C18 1.455(11) . ?
C017 C018 1.667(19) . ?
C017 H01M 0.9700 . ?
C017 H01N 0.9700 . ?
C18 C19 1.397(12) . ?
C18 C23 1.402(12) . ?
C018 C019 1.42(2) . ?
C018 H01O 0.9700 . ?
C018 H01P 0.9700 . ?
C19 C20 1.404(13) . ?
C19 H19 0.9300 . ?
C019 C020 1.460(19) . ?
C019 H01Q 0.9700 . ?
C019 H01R 0.9700 . ?
C20 C21 1.397(13) . ?
C20 H20 0.9300 . ?
C020 C021 1.54(2) . ?
C020 H107 0.9700 . ?
C020 H105 0.9700 . ?
C21 C22 1.391(13) . ?
C21 H21 0.9300 . ?
C021 C022 1.45(2) . ?
C021 H103 0.9700 . ?
C021 H02D 0.9700 . ?
C22 C23 1.396(12) . ?
C022 C023 1.47(2) . ?
C022 H02E 0.9700 . ?
C022 H02F 0.9700 . ?
C23 C24 1.462(11) . ?
C023 C024 1.38(2) . ?
C023 H02G 0.9700 . ?
C023 H02H 0.9700 . ?
C024 H106 0.9600 . ?
C024 H104 0.9600 . ?
C024 H102 0.9600 . ?
C025 C026 1.477(14) . ?
C025 H02I 0.9700 . ?
C025 H02J 0.9700 . ?
C25 C26 1.422(12) . ?
C26 C31 1.385(12) . ?
C26 C27 1.391(12) . ?
C026 C027 1.491(17) . ?
C026 H02K 0.9700 . ?
C026 H02L 0.9700 . ?
C27 C28 1.365(13) . ?
C27 H27 0.9300 . ?
C027 C028 1.45(2) . ?
C027 H02M 0.9700 . ?
C027 H02N 0.9700 . ?
C28 C29 1.367(14) . ?
C28 H28 0.9300 . ?
C028 C029 1.49(2) . ?
C028 H02O 0.9700 . ?
C028 H02P 0.9700 . ?
C29 C30 1.383(13) . ?
C29 H29 0.9300 . ?
C029 C030 1.498(9) . ?
C029 H02Q 0.9700 . ?
C029 H02R 0.9700 . ?
C030 C031 1.485(9) . ?
C030 H03A 0.9700 . ?
C030 H03B 0.9700 . ?
C30 C31 1.382(12) . ?
C31 C32 1.464(12) . ?
C031 C032 1.518(9) . ?
C031 H03C 0.9700 . ?
C031 H101 0.9700 . ?
C032 H03R 0.9600 . ?
C032 H03S 0.9600 . ?
C032 H03T 0.9600 . ?
C33 C52 1.405(11) . ?
C33 C34 1.438(11) . ?
C033 C034 1.562(18) . ?
C033 H100 0.9700 . ?
C033 H03E 0.9700 . ?
C34 C35 1.319(11) . ?
C34 H34 0.9300 . ?
C034 C035 1.28(2) . ?
C034 H03F 0.9700 . ?
C034 H03G 0.9700 . ?
C35 C36 1.423(11) . ?
C35 H35 0.9300 . ?
C035 C036 1.47(2) . ?
C035 H03H 0.9700 . ?
C035 H03I 0.9700 . ?
C36 C37 1.412(11) . ?
C036 C037 1.25(2) . ?
C036 H03J 0.9700 . ?
C036 H03K 0.9700 . ?
C37 C38 1.439(11) . ?
C37 C53 1.488(11) . ?
C037 C038 1.40(2) . ?
C037 H03N 0.9700 . ?
C037 H03O 0.9700 . ?
C38 C39 1.404(11) . ?
C038 C039 1.38(2) . ?
C038 H03L 0.9700 . ?
C038 H03M 0.9700 . ?
C39 C40 1.327(12) . ?
C39 H39 0.9300 . ?
C039 C040 1.513(10) . ?
C039 H03P 0.9700 . ?
C039 H03Q 0.9700 . ?
C40 C41 1.466(11) . ?
C40 H40 0.9300 . ?
C040 H04A 0.9600 . ?
C040 H04B 0.9600 . ?
C040 H04C 0.9600 . ?
C41 C42 1.365(11) . ?
C42 C43 1.401(11) . ?
C42 C59 1.512(11) . ?
C43 C44 1.464(11) . ?
C44 C45 1.334(11) . ?
C44 H44 0.9300 . ?
C45 C46 1.444(11) . ?
C45 H45 0.9300 . ?
C46 C47 1.396(11) . ?
C47 C48 1.428(11) . ?
C47 C65 1.491(11) . ?
C48 C49 1.435(11) . ?
C49 C50 1.301(11) . ?
C49 H49 0.9300 . ?
C50 C51 1.447(11) . ?
C50 H50 0.9300 . ?
C51 C52 1.388(11) . ?
C52 C71 1.503(11) . ?
C53 C54 1.350(13) . ?
C53 C58 1.392(14) . ?
C54 C55 1.394(13) . ?
C54 H54 0.9300 . ?
C55 C56 1.328(16) . ?
C55 H55 0.9300 . ?
C56 C57 1.383(18) . ?
C57 C58 1.366(14) . ?
C57 H57 0.9300 . ?
C58 H58 0.9300 . ?
C59 C60 1.384(12) . ?
C59 C64 1.397(12) . ?
C60 C61 1.397(11) . ?
C60 H60 0.9300 . ?
C61 C62 1.363(13) . ?
C61 H61 0.9300 . ?
C62 C63 1.368(13) . ?
C63 C64 1.397(12) . ?
C63 H63 0.9300 . ?
C64 H64 0.9300 . ?
C65 C70 1.342(13) . ?
C65 C66 1.380(13) . ?
C66 C67 1.389(13) . ?
C66 H66 0.9300 . ?
C67 C68 1.414(15) . ?
C67 H67 0.9300 . ?
C68 C69 1.330(15) . ?
C69 C70 1.404(13) . ?
C69 H69 0.9300 . ?
C70 H70 0.9300 . ?
C71 C76 1.372(12) . ?
C71 C72 1.380(13) . ?
C72 C73 1.387(12) . ?
C72 H72 0.9300 . ?
C73 C74 1.360(13) . ?
C73 H73 0.9300 . ?
C74 C75 1.382(14) . ?
C75 C76 1.394(12) . ?
C75 H75 0.9300 . ?
C76 H76 0.9300 . ?
C77 C78 1.510(9) . ?
C77 H77A 0.9600 . ?
C77 H77B 0.9600 . ?
C77 H77C 0.9600 . ?
C78 C79 1.491(9) . ?
C78 H78A 0.9700 . ?
C78 H78B 0.9700 . ?
C79 C80 1.508(8) . ?
C79 H79 0.9800 . ?
C80 C81 1.507(9) . ?
C80 H80A 0.9700 . ?
C80 H80B 0.9700 . ?
C81 H81A 0.9600 . ?
C81 H81B 0.9600 . ?
C81 H81C 0.9600 . ?
C82 C83 1.497(9) . ?
C82 H82A 0.9600 . ?
C82 H82B 0.9600 . ?
C82 H82C 0.9600 . ?
C83 C84 1.504(8) . ?
C83 H83A 0.9700 . ?
C83 H83B 0.9700 . ?
C84 C85 1.505(8) . ?
C84 H84 0.9800 . ?
C85 C86 1.522(9) . ?
C85 H85A 0.9700 . ?
C85 H85B 0.9700 . ?
C86 H86A 0.9600 . ?
C86 H86B 0.9600 . ?
C86 H86C 0.9600 . ?
C87 C88 1.525(9) . ?
C87 H87A 0.9600 . ?
C87 H87B 0.9600 . ?
C87 H87C 0.9600 . ?
C88 C89 1.491(9) . ?
C88 H88A 0.9700 . ?
C88 H88B 0.9700 . ?
C89 C90 1.550(9) . ?
C89 H89 0.9800 . ?
C90 C91 1.483(9) . ?
C90 H90A 0.9700 . ?
C90 H90B 0.9700 . ?
C91 H91A 0.9600 . ?
C91 H91B 0.9600 . ?
C91 H91C 0.9600 . ?
C92 C93 1.535(9) . ?
C92 H92A 0.9600 . ?
C92 H92B 0.9600 . ?
C92 H92C 0.9600 . ?
C93 C94 1.544(9) . ?
C93 H93A 0.9700 . ?
C93 H93B 0.9700 . ?
C94 C95 1.562(9) . ?
C94 H94 0.9800 . ?
C95 C96 1.553(9) . ?
C95 H95A 0.9700 . ?
C95 H95B 0.9700 . ?
C96 H96A 0.9600 . ?
C96 H96B 0.9600 . ?
C96 H96C 0.9600 . ?
